data_7023977
loop_
_publ_author_name
'Kreye, Markus'
'Runyon, Jason W.'
'Freytag, Matthias'
'Jones, Peter G.'
'Walter, Marc D.'

_publ_section_title
;
 Phosphine-substituted sterically encumbered pyrrolyl ligands - synthesis
 and reactivity studies.
;
_journal_issue 48
_journal_name_full 'Dalton transactions (Cambridge, England : 2003)'
_journal_page_first 16846
_journal_page_last 16856
_journal_paper_doi 10.1039/c3dt52205a
_journal_volume 42
_journal_year 2013
_chemical_formula_sum 'C16 H28 Cl2 N O P'
_chemical_formula_weight 352.26
_chemical_name_systematic
; 
 ? 
;
_space_group_IT_number 14
_symmetry_cell_setting monoclinic
_symmetry_space_group_name_Hall '-P 2yn'
_symmetry_space_group_name_H-M 'P 1 21/n 1'
_atom_sites_solution_hydrogens geom
_atom_sites_solution_primary direct
_atom_sites_solution_secondary difmap
_audit_creation_method SHELXL-97
_cell_angle_alpha 90.00
_cell_angle_beta 98.371(3)
_cell_angle_gamma 90.00
_cell_formula_units_Z 4
_cell_length_a 10.1434(3)
_cell_length_b 15.4257(4)
_cell_length_c 12.2878(3)
_cell_measurement_reflns_used 12586
_cell_measurement_temperature 100(2)
_cell_measurement_theta_max 28.2064
_cell_measurement_theta_min 2.4163
_cell_volume 1902.18(9)
_computing_cell_refinement
; 
CrysAlisPro, Oxford Diffraction Ltd., 
Version 1.171.35.19 (release 27-10-2011 CrysAlis171 .NET) 
(compiled Oct 27 2011,15:02:11) 
;
_computing_data_collection
; 
CrysAlisPro, Oxford Diffraction Ltd., 
Version 1.171.35.19 (release 27-10-2011 CrysAlis171 .NET) 
(compiled Oct 27 2011,15:02:11) 
;
_computing_data_reduction
; 
CrysAlisPro, Oxford Diffraction Ltd., 
Version 1.171.35.19 (release 27-10-2011 CrysAlis171 .NET) 
(compiled Oct 27 2011,15:02:11) 
;
_computing_molecular_graphics 'Bruker XP'
_computing_publication_material SHELXL-97
_computing_structure_refinement 'SHELXL-97 (Sheldrick, 1997)'
_computing_structure_solution 'SHELXS-97 (Sheldrick, 1990)'
_diffrn_ambient_temperature 100(2)
_diffrn_detector_area_resol_mean 16.1419
_diffrn_measured_fraction_theta_full 0.991
_diffrn_measured_fraction_theta_max 0.991
_diffrn_measurement_device_type 'Oxford Diffraction Xcalibur, Eos'
_diffrn_measurement_method '\w scans'
_diffrn_radiation_monochromator graphite
_diffrn_radiation_source 'Enhance (Mo) X-ray Source'
_diffrn_radiation_type 'Mo K\a'
_diffrn_radiation_wavelength 0.71073
_diffrn_reflns_av_R_equivalents 0.0469
_diffrn_reflns_av_sigmaI/netI 0.0273
_diffrn_reflns_limit_h_max 13
_diffrn_reflns_limit_h_min -13
_diffrn_reflns_limit_k_max 19
_diffrn_reflns_limit_k_min -20
_diffrn_reflns_limit_l_max 15
_diffrn_reflns_limit_l_min -15
_diffrn_reflns_number 56111
_diffrn_reflns_theta_full 27.48
_diffrn_reflns_theta_max 27.48
_diffrn_reflns_theta_min 2.42
_exptl_absorpt_coefficient_mu 0.425
_exptl_absorpt_correction_T_max 1.00000
_exptl_absorpt_correction_T_min 0.98824
_exptl_absorpt_correction_type multi-scan
_exptl_absorpt_process_details
; 
CrysAlisPro, Oxford Diffraction Ltd., 
Version 1.171.35.19 (release 27-10-2011 CrysAlis171 .NET) 
(compiled Oct 27 2011,15:02:11) 
;
_exptl_crystal_colour colourless
_exptl_crystal_density_diffrn 1.230
_exptl_crystal_density_method 'not measured'
_exptl_crystal_description block
_exptl_crystal_F_000 752
_exptl_crystal_size_max 0.30
_exptl_crystal_size_mid 0.20
_exptl_crystal_size_min 0.10
_refine_diff_density_max 0.303
_refine_diff_density_min -0.215
_refine_diff_density_rms 0.048
_refine_ls_extinction_method none
_refine_ls_goodness_of_fit_ref 1.033
_refine_ls_hydrogen_treatment mixed
_refine_ls_matrix_type full
_refine_ls_number_parameters 200
_refine_ls_number_reflns 4318
_refine_ls_number_restraints 0
_refine_ls_restrained_S_all 1.033
_refine_ls_R_factor_all 0.0449
_refine_ls_R_factor_gt 0.0328
_refine_ls_shift/su_max 0.001
_refine_ls_shift/su_mean 0.000
_refine_ls_structure_factor_coef Fsqd
_refine_ls_weighting_details 'calc w=1/[\s^2^(Fo^2^)+(0.0231P)^2^+1.0357P] where P=(Fo^2^+2Fc^2^)/3'
_refine_ls_weighting_scheme calc
_refine_ls_wR_factor_gt 0.0651
_refine_ls_wR_factor_ref 0.0693
_reflns_number_gt 3597
_reflns_number_total 4318
_reflns_threshold_expression >2sigma(I)
_cod_data_source_file c3dt52205a.txt
_cod_data_source_block jason01
_cod_original_cell_volume 1902.17(9)
_cod_original_sg_symbol_H-M 'P 21/n'
_cod_database_code 7023977

loop_
_symmetry_equiv_pos_as_xyz
'x, y, z'
'-x+1/2, y+1/2, -z+1/2'
'-x, -y, -z'
'x-1/2, -y-1/2, z-1/2'

loop_
_atom_site_label
_atom_site_type_symbol
_atom_site_fract_x
_atom_site_fract_y
_atom_site_fract_z
_atom_site_U_iso_or_equiv
_atom_site_adp_type
_atom_site_occupancy
_atom_site_symmetry_multiplicity
_atom_site_calc_flag
_atom_site_refinement_flags
N N 0.59918(11) 0.63702(7) 0.62760(9) 0.0116(2) Uani 1 1 d .
H1 H 0.5378(16) 0.6716(11) 0.6016(13) 0.019(4) Uiso 1 1 d .
P P 0.97410(4) 0.55819(2) 0.68597(3) 0.01755(9) Uani 1 1 d .
Cl1 Cl 1.01523(4) 0.53598(3) 0.85557(3) 0.02836(10) Uani 1 1 d .
Cl2 Cl 0.97099(4) 0.42877(2) 0.63616(3) 0.02746(10) Uani 1 1 d .
C1 C 0.73133(13) 0.65038(9) 0.62054(10) 0.0119(3) Uani 1 1 d .
C2 C 0.79980(13) 0.57927(9) 0.67159(11) 0.0135(3) Uani 1 1 d .
C3 C 0.70248(13) 0.52365(9) 0.70981(11) 0.0139(3) Uani 1 1 d .
H3 H 0.7204 0.4704 0.7480 0.017 Uiso 1 1 calc R
C4 C 0.58033(13) 0.56033(9) 0.68196(10) 0.0121(3) Uani 1 1 d .
C5 C 0.77128(13) 0.73145(9) 0.56310(11) 0.0148(3) Uani 1 1 d .
C6 C 0.92254(14) 0.74427(10) 0.57944(13) 0.0216(3) Uani 1 1 d .
H6A H 0.9562 0.7469 0.6583 0.032 Uiso 1 1 calc R
H6B H 0.9438 0.7985 0.5442 0.032 Uiso 1 1 calc R
H6C H 0.9644 0.6956 0.5463 0.032 Uiso 1 1 calc R
C7 C 0.70780(15) 0.81188(9) 0.60903(12) 0.0204(3) Uani 1 1 d .
H7A H 0.7364 0.8156 0.6886 0.031 Uiso 1 1 calc R
H7B H 0.6105 0.8070 0.5942 0.031 Uiso 1 1 calc R
H7C H 0.7362 0.8642 0.5735 0.031 Uiso 1 1 calc R
C8 C 0.72157(16) 0.72397(10) 0.43872(12) 0.0213(3) Uani 1 1 d .
H8A H 0.7427 0.7775 0.4018 0.032 Uiso 1 1 calc R
H8B H 0.6249 0.7149 0.4269 0.032 Uiso 1 1 calc R
H8C H 0.7655 0.6748 0.4084 0.032 Uiso 1 1 calc R
C9 C 0.44346(13) 0.53201(9) 0.70310(11) 0.0136(3) Uani 1 1 d .
C10 C 0.38647(14) 0.59837(10) 0.77718(12) 0.0206(3) Uani 1 1 d .
H10A H 0.4451 0.6023 0.8478 0.031 Uiso 1 1 calc R
H10B H 0.2974 0.5799 0.7896 0.031 Uiso 1 1 calc R
H10C H 0.3806 0.6553 0.7413 0.031 Uiso 1 1 calc R
C11 C 0.34848(14) 0.52385(10) 0.59385(11) 0.0180(3) Uani 1 1 d .
H11A H 0.3377 0.5807 0.5580 0.027 Uiso 1 1 calc R
H11B H 0.2615 0.5029 0.6084 0.027 Uiso 1 1 calc R
H11C H 0.3857 0.4828 0.5456 0.027 Uiso 1 1 calc R
C12 C 0.45501(15) 0.44386(10) 0.76115(12) 0.0209(3) Uani 1 1 d .
H12A H 0.4921 0.4013 0.7147 0.031 Uiso 1 1 calc R
H12B H 0.3665 0.4248 0.7743 0.031 Uiso 1 1 calc R
H12C H 0.5138 0.4491 0.8316 0.031 Uiso 1 1 calc R
O O 0.37993(10) 0.74649(7) 0.53889(8) 0.0221(2) Uani 1 1 d .
C96 C 0.30464(15) 0.80954(10) 0.59149(12) 0.0234(3) Uani 1 1 d .
H96A H 0.3650 0.8470 0.6417 0.028 Uiso 1 1 calc R
H96B H 0.2420 0.7803 0.6342 0.028 Uiso 1 1 calc R
C97 C 0.22921(15) 0.86261(10) 0.49864(12) 0.0207(3) Uani 1 1 d .
H97A H 0.2842 0.9109 0.4771 0.025 Uiso 1 1 calc R
H97B H 0.1453 0.8861 0.5190 0.025 Uiso 1 1 calc R
C98 C 0.20193(14) 0.79514(10) 0.40717(12) 0.0198(3) Uani 1 1 d .
H98A H 0.1242 0.7586 0.4166 0.024 Uiso 1 1 calc R
H98B H 0.1864 0.8228 0.3337 0.024 Uiso 1 1 calc R
C99 C 0.32975(15) 0.74296(10) 0.42275(12) 0.0211(3) Uani 1 1 d .
H99A H 0.3121 0.6822 0.3989 0.025 Uiso 1 1 calc R
H99B H 0.3951 0.7683 0.3793 0.025 Uiso 1 1 calc R

loop_
_atom_site_aniso_label
_atom_site_aniso_U_11
_atom_site_aniso_U_22
_atom_site_aniso_U_33
_atom_site_aniso_U_23
_atom_site_aniso_U_13
_atom_site_aniso_U_12
N 0.0098(6) 0.0116(6) 0.0135(6) 0.0004(4) 0.0018(4) 0.0011(5)
P 0.01090(18) 0.01811(19) 0.0239(2) 0.00058(15) 0.00356(14) 0.00144(14)
Cl1 0.02053(19) 0.0401(2) 0.02253(19) -0.00125(17) -0.00320(14) 0.00848(17)
Cl2 0.0229(2) 0.0220(2) 0.0376(2) -0.00826(16) 0.00504(16) 0.00687(15)
C1 0.0117(6) 0.0123(6) 0.0123(6) -0.0037(5) 0.0040(5) -0.0022(5)
C2 0.0113(6) 0.0133(7) 0.0160(7) -0.0012(5) 0.0028(5) 0.0006(5)
C3 0.0141(7) 0.0121(7) 0.0155(7) 0.0009(5) 0.0021(5) -0.0002(5)
C4 0.0143(7) 0.0117(6) 0.0106(6) -0.0014(5) 0.0024(5) -0.0011(5)
C5 0.0143(7) 0.0131(7) 0.0175(7) -0.0005(5) 0.0043(5) -0.0024(5)
C6 0.0182(8) 0.0170(7) 0.0307(8) 0.0021(6) 0.0075(6) -0.0054(6)
C7 0.0235(8) 0.0135(7) 0.0252(8) -0.0003(6) 0.0068(6) -0.0008(6)
C8 0.0278(8) 0.0194(8) 0.0175(7) 0.0032(6) 0.0059(6) -0.0058(6)
C9 0.0123(7) 0.0144(7) 0.0146(7) -0.0009(5) 0.0035(5) -0.0018(5)
C10 0.0164(7) 0.0255(8) 0.0215(7) -0.0060(6) 0.0077(6) -0.0035(6)
C11 0.0146(7) 0.0207(7) 0.0183(7) -0.0009(6) 0.0014(5) -0.0042(6)
C12 0.0185(7) 0.0213(8) 0.0234(8) 0.0063(6) 0.0047(6) -0.0049(6)
O 0.0209(5) 0.0236(6) 0.0198(5) -0.0017(4) -0.0034(4) 0.0079(4)
C96 0.0228(8) 0.0251(8) 0.0216(8) -0.0034(6) 0.0006(6) 0.0060(6)
C97 0.0194(7) 0.0186(7) 0.0249(8) 0.0023(6) 0.0057(6) 0.0036(6)
C98 0.0183(7) 0.0246(8) 0.0164(7) 0.0039(6) 0.0021(6) 0.0049(6)
C99 0.0227(8) 0.0235(8) 0.0169(7) 0.0011(6) 0.0023(6) 0.0052(6)

loop_
_atom_type_symbol
_atom_type_description
_atom_type_scat_dispersion_real
_atom_type_scat_dispersion_imag
_atom_type_scat_source
C C 0.0033 0.0016 'International Tables Vol C Tables 4.2.6.8 and 6.1.1.4'
H H 0.0000 0.0000 'International Tables Vol C Tables 4.2.6.8 and 6.1.1.4'
N N 0.0061 0.0033 'International Tables Vol C Tables 4.2.6.8 and 6.1.1.4'
P P 0.1023 0.0942 'International Tables Vol C Tables 4.2.6.8 and 6.1.1.4'
Cl Cl 0.1484 0.1585 'International Tables Vol C Tables 4.2.6.8 and 6.1.1.4'
O O 0.0106 0.0060 'International Tables Vol C Tables 4.2.6.8 and 6.1.1.4'

loop_
_geom_angle_atom_site_label_1
_geom_angle_atom_site_label_2
_geom_angle_atom_site_label_3
_geom_angle
C1 N C4 111.32(11)
C2 P Cl2 99.97(5)
C2 P Cl1 100.36(5)
Cl2 P Cl1 97.34(2)
N C1 C2 106.27(11)
N C1 C5 118.83(12)
C2 C1 C5 134.90(12)
C1 C2 C3 107.17(11)
C1 C2 P 127.53(10)
C3 C2 P 125.29(10)
C4 C3 C2 108.27(12)
C3 C4 N 106.97(12)
C3 C4 C9 131.43(12)
N C4 C9 121.58(12)
C1 C5 C6 112.04(11)
C1 C5 C7 109.77(11)
C6 C5 C7 108.18(11)
C1 C5 C8 109.14(11)
C6 C5 C8 108.45(11)
C7 C5 C8 109.22(12)
C4 C9 C12 109.04(11)
C4 C9 C10 110.04(11)
C12 C9 C10 108.98(11)
C4 C9 C11 110.32(11)
C12 C9 C11 109.22(11)
C10 C9 C11 109.22(12)
C99 O C96 109.51(11)
O C96 C97 105.55(12)
C96 C97 C98 101.72(12)
C99 C98 C97 102.07(12)
O C99 C98 106.07(11)

loop_
_geom_bond_atom_site_label_1
_geom_bond_atom_site_label_2
_geom_bond_distance
N C1 1.3714(17)
N C4 1.3855(17)
P C2 1.7810(14)
P Cl2 2.0870(5)
P Cl1 2.0931(5)
C1 C2 1.3973(19)
C1 C5 1.5198(18)
C2 C3 1.4373(19)
C3 C4 1.3597(19)
C4 C9 1.5135(18)
C5 C6 1.5309(19)
C5 C7 1.5421(19)
C5 C8 1.5424(19)
C9 C12 1.5320(19)
C9 C10 1.5376(19)
C9 C11 1.5393(18)
O C99 1.4448(17)
O C96 1.4459(18)
C96 C97 1.518(2)
C97 C98 1.527(2)
C98 C99 1.514(2)

loop_
_geom_hbond_atom_site_label_D
_geom_hbond_atom_site_label_H
_geom_hbond_atom_site_label_A
_geom_hbond_distance_DH
_geom_hbond_distance_HA
_geom_hbond_distance_DA
_geom_hbond_angle_DHA
N H1 O 0.846(17) 2.033(17) 2.8775(15) 175.3(15)
C7 H7B O 0.98 2.52 3.4621(18) 161.6
C11 H11A O 0.98 2.61 3.5236(18) 155.3

loop_
_geom_torsion_atom_site_label_1
_geom_torsion_atom_site_label_2
_geom_torsion_atom_site_label_3
_geom_torsion_atom_site_label_4
_geom_torsion
C4 N C1 C2 0.44(14)
C4 N C1 C5 179.84(11)
N C1 C2 C3 -0.41(14)
C5 C1 C2 C3 -179.67(14)
N C1 C2 P 178.51(10)
C5 C1 C2 P -0.8(2)
Cl2 P C2 C1 -132.59(12)
Cl1 P C2 C1 127.98(12)
Cl2 P C2 C3 46.15(12)
Cl1 P C2 C3 -53.29(12)
C1 C2 C3 C4 0.25(15)
P C2 C3 C4 -178.70(10)
C2 C3 C4 N 0.01(15)
C2 C3 C4 C9 -178.44(13)
C1 N C4 C3 -0.28(15)
C1 N C4 C9 178.35(11)
N C1 C5 C6 170.26(12)
C2 C1 C5 C6 -10.6(2)
N C1 C5 C7 50.05(16)
C2 C1 C5 C7 -130.76(16)
N C1 C5 C8 -69.62(15)
C2 C1 C5 C8 109.57(17)
C3 C4 C9 C12 -3.5(2)
N C4 C9 C12 178.25(12)
C3 C4 C9 C10 115.99(16)
N C4 C9 C10 -62.27(16)
C3 C4 C9 C11 -123.43(16)
N C4 C9 C11 58.31(16)
C99 O C96 C97 -14.70(16)
O C96 C97 C98 33.02(15)
C96 C97 C98 C99 -38.16(14)
C96 O C99 C98 -10.13(16)
C97 C98 C99 O 30.39(15)
